data_7014339
loop_
_publ_author_name
'Zhao, Xiao-Qing'
'Cui, Ping'
'Zhao, Bin'
'Shi, Wei'
'Cheng, Peng'

_publ_section_title
;
 Investigation on structures, luminescent and magnetic properties of
 Ln(III)-M (M = Fe(II)(HS), Co(II)) coordination polymers.
;
_journal_issue 4
_journal_name_full 'Dalton transactions (Cambridge, England : 2003)'
_journal_page_first 805
_journal_page_last 819
_journal_paper_doi 10.1039/c0dt00516a
_journal_volume 40
_journal_year 2011
_chemical_formula_sum 'C42 H44 Co3 Dy2 N6 O37'
_chemical_formula_weight 1726.62
_chemical_name_systematic
;
?
;
_space_group_IT_number 192
_symmetry_cell_setting hexagonal
_symmetry_space_group_name_Hall '-P 6 2c'
_symmetry_space_group_name_H-M 'P 6/m c c'
_atom_sites_solution_hydrogens geom
_atom_sites_solution_primary direct
_atom_sites_solution_secondary difmap
_audit_creation_method SHELXL-97
_cell_angle_alpha 90.00
_cell_angle_beta 90.00
_cell_angle_gamma 120.00
_cell_formula_units_Z 2
_cell_length_a 15.2196(8)
_cell_length_b 15.2196(8)
_cell_length_c 15.4737(15)
_cell_measurement_reflns_used 5875
_cell_measurement_temperature 293(2)
_cell_measurement_theta_max 26.37
_cell_measurement_theta_min 2.68
_cell_volume 3104.1(4)
_computing_cell_refinement 'Bruker SMART'
_computing_data_collection 'Bruker SMART'
_computing_data_reduction 'Bruker SAINT'
_computing_molecular_graphics 'Bruker SHELXTL'
_computing_publication_material 'Bruker SHELXTL'
_computing_structure_refinement 'SHELXL-97 (Sheldrick, 1997)'
_computing_structure_solution 'SHELXS-97 (Sheldrick, 1990)'
_diffrn_ambient_temperature 293(2)
_diffrn_measured_fraction_theta_full 0.996
_diffrn_measured_fraction_theta_max 0.996
_diffrn_measurement_device_type 'CCD area detector'
_diffrn_measurement_method 'phi and omega scans'
_diffrn_radiation_monochromator graphite
_diffrn_radiation_source 'fine-focus sealed tube'
_diffrn_radiation_type MoK\a
_diffrn_radiation_wavelength 0.71073
_diffrn_reflns_av_R_equivalents 0.0552
_diffrn_reflns_av_sigmaI/netI 0.0208
_diffrn_reflns_limit_h_max 19
_diffrn_reflns_limit_h_min -17
_diffrn_reflns_limit_k_max 13
_diffrn_reflns_limit_k_min -19
_diffrn_reflns_limit_l_max 19
_diffrn_reflns_limit_l_min -18
_diffrn_reflns_number 15971
_diffrn_reflns_theta_full 26.38
_diffrn_reflns_theta_max 26.38
_diffrn_reflns_theta_min 3.09
_exptl_absorpt_coefficient_mu 3.264
_exptl_absorpt_correction_T_max 1.00000
_exptl_absorpt_correction_T_min 0.744949
_exptl_absorpt_correction_type multi-scan
_exptl_absorpt_process_details SADABS
_exptl_crystal_colour red
_exptl_crystal_density_diffrn 1.847
_exptl_crystal_density_method 'not measured'
_exptl_crystal_description block
_exptl_crystal_F_000 1694
_exptl_crystal_size_max 0.20
_exptl_crystal_size_mid 0.14
_exptl_crystal_size_min 0.06
_refine_diff_density_max 0.505
_refine_diff_density_min -0.581
_refine_diff_density_rms 0.101
_refine_ls_extinction_method none
_refine_ls_goodness_of_fit_ref 1.177
_refine_ls_hydrogen_treatment constr
_refine_ls_matrix_type full
_refine_ls_number_parameters 80
_refine_ls_number_reflns 1108
_refine_ls_number_restraints 0
_refine_ls_restrained_S_all 1.177
_refine_ls_R_factor_all 0.0410
_refine_ls_R_factor_gt 0.0235
_refine_ls_shift/su_max 0.000
_refine_ls_shift/su_mean 0.000
_refine_ls_structure_factor_coef Fsqd
_refine_ls_weighting_details 'calc w=1/[\s^2^(Fo^2^)+(0.0227P)^2^+10.9811P] where P=(Fo^2^+2Fc^2^)/3'
_refine_ls_weighting_scheme calc
_refine_ls_wR_factor_gt 0.0588
_refine_ls_wR_factor_ref 0.0706
_reflns_number_gt 818
_reflns_number_total 1108
_reflns_threshold_expression >2sigma(I)
_cod_data_source_file C0DT00516A.TXT
_cod_data_source_block 16
_cod_depositor_comments
;
The following automatic conversions were performed:
'_exptl_absorpt_correction_type' value 'MULTI-SCAN' changed to
'multi-scan' according to
'/home/saulius/struct/CIF-dictionaries/cif_core.dic' dictionary named
'cif_core.dic' version 2.4.1 from 2010-06-29.

Automatic conversion script
Id: cif_fix_enum 1555 2011-01-17 13:19:09Z saulius 
;
_cod_original_sg_symbol_H-M P6/mcc
_cod_database_code 7014339

loop_
_symmetry_equiv_pos_as_xyz
'x, y, z'
'-y, x-y, z'
'-x+y, -x, z'
'-x, -y, z'
'y, -x+y, z'
'x-y, x, z'
'y, x, -z+1/2'
'x-y, -y, -z+1/2'
'-x, -x+y, -z+1/2'
'-y, -x, -z+1/2'
'-x+y, y, -z+1/2'
'x, x-y, -z+1/2'
'-x, -y, -z'
'y, -x+y, -z'
'x-y, x, -z'
'x, y, -z'
'-y, x-y, -z'
'-x+y, -x, -z'
'-y, -x, z-1/2'
'-x+y, y, z-1/2'
'x, x-y, z-1/2'
'y, x, z-1/2'
'x-y, -y, z-1/2'
'-x, -x+y, z-1/2'

loop_
_atom_site_label
_atom_site_type_symbol
_atom_site_fract_x
_atom_site_fract_y
_atom_site_fract_z
_atom_site_U_iso_or_equiv
_atom_site_adp_type
_atom_site_occupancy
_atom_site_symmetry_multiplicity
_atom_site_calc_flag
_atom_site_refinement_flags
_atom_site_disorder_assembly
_atom_site_disorder_group
Dy1 Dy 0.3333 0.6667 0.2500 0.01592(14) Uani 1 6 d S . .
Co1 Co 0.5000 0.5000 0.5000 0.0170(2) Uani 1 4 d S . .
O1 O 0.3871(3) 0.4487(2) 0.4075(2) 0.0346(8) Uani 1 1 d . . .
O2 O 0.3888(2) 0.5878(2) 0.35662(18) 0.0263(6) Uani 1 1 d . . .
O3 O 0.4856(3) 0.3507(3) 0.5000 0.0267(9) Uani 1 2 d S . .
H3A H 0.5129 0.3490 0.5469 0.07(2) Uiso 1 1 d R . .
N1 N 0.23940(16) 0.4788(3) 0.2500 0.0196(9) Uani 1 2 d S . .
C1 C 0.3547(3) 0.4927(3) 0.3608(3) 0.0232(9) Uani 1 1 d . . .
C2 C 0.2661(3) 0.4274(3) 0.3036(3) 0.0239(9) Uani 1 1 d . . .
C3 C 0.2148(4) 0.3226(3) 0.3062(3) 0.0359(11) Uani 1 1 d . . .
H3 H 0.2339 0.2884 0.3449 0.051(16) Uiso 1 1 calc R . .
C4 C 0.1348(2) 0.2695(5) 0.2500 0.0453(17) Uani 1 2 d S . .
H4 H 0.0995 0.1990 0.2500 0.11(4) Uiso 1 2 calc SR . .
O4 O 0.2654(9) 0.2114(10) 0.5000 0.185(6) Uani 1 2 d S . .
O5 O 0.0000 0.0000 0.177(5) 0.27(4) Uani 0.50 6 d SP . .

loop_
_atom_site_aniso_label
_atom_site_aniso_U_11
_atom_site_aniso_U_22
_atom_site_aniso_U_33
_atom_site_aniso_U_23
_atom_site_aniso_U_13
_atom_site_aniso_U_12
Dy1 0.01750(16) 0.01750(16) 0.0128(2) 0.000 0.000 0.00875(8)
Co1 0.0197(6) 0.0214(6) 0.0141(4) 0.000 0.000 0.0134(4)
O1 0.0430(19) 0.0290(16) 0.0343(17) -0.0030(15) -0.0204(16) 0.0198(15)
O2 0.0328(17) 0.0252(16) 0.0219(13) -0.0014(13) -0.0103(13) 0.0153(14)
O3 0.033(2) 0.027(2) 0.024(2) 0.000 0.000 0.018(2)
N1 0.0193(15) 0.022(2) 0.018(2) 0.000 -0.004(2) 0.0112(11)
C1 0.023(2) 0.030(2) 0.0190(18) -0.0023(18) -0.0045(17) 0.0154(18)
C2 0.024(2) 0.025(2) 0.024(2) 0.0017(18) -0.0031(18) 0.0137(18)
C3 0.040(3) 0.026(2) 0.045(3) 0.003(2) -0.012(2) 0.018(2)
C4 0.042(3) 0.017(3) 0.069(5) 0.000 -0.020(4) 0.0087(14)
O4 0.140(10) 0.188(12) 0.100(7) 0.000 0.000 -0.013(9)
O5 0.15(2) 0.15(2) 0.51(13) 0.000 0.000 0.073(10)

loop_
_atom_type_symbol
_atom_type_description
_atom_type_scat_dispersion_real
_atom_type_scat_dispersion_imag
_atom_type_scat_source
C C 0.0033 0.0016 'International Tables Vol C Tables 4.2.6.8 and 6.1.1.4'
H H 0.0000 0.0000 'International Tables Vol C Tables 4.2.6.8 and 6.1.1.4'
N N 0.0061 0.0033 'International Tables Vol C Tables 4.2.6.8 and 6.1.1.4'
O O 0.0106 0.0060 'International Tables Vol C Tables 4.2.6.8 and 6.1.1.4'
Co Co 0.3494 0.9721 'International Tables Vol C Tables 4.2.6.8 and 6.1.1.4'
Dy Dy -0.1892 4.4098 'International Tables Vol C Tables 4.2.6.8 and 6.1.1.4'

loop_
_geom_angle_atom_site_label_1
_geom_angle_atom_site_label_2
_geom_angle_atom_site_label_3
_geom_angle
_geom_angle_site_symmetry_1
_geom_angle_site_symmetry_3
_geom_angle_publ_flag
O2 Dy1 O2 144.92(14) 11 2_665 ?
O2 Dy1 O2 78.86(10) 11 12_565 ?
O2 Dy1 O2 86.27(13) 2_665 12_565 ?
O2 Dy1 O2 86.27(14) 11 3_565 ?
O2 Dy1 O2 78.86(10) 2_665 3_565 ?
O2 Dy1 O2 129.27(14) 12_565 3_565 ?
O2 Dy1 O2 78.86(10) 11 10_665 ?
O2 Dy1 O2 129.27(14) 2_665 10_665 ?
O2 Dy1 O2 78.86(10) 12_565 10_665 ?
O2 Dy1 O2 144.92(14) 3_565 10_665 ?
O2 Dy1 O2 129.27(14) 11 . ?
O2 Dy1 O2 78.86(10) 2_665 . ?
O2 Dy1 O2 144.92(14) 12_565 . ?
O2 Dy1 O2 78.86(10) 3_565 . ?
O2 Dy1 O2 86.27(13) 10_665 . ?
O2 Dy1 N1 72.46(7) 11 3_565 ?
O2 Dy1 N1 72.46(7) 2_665 3_565 ?
O2 Dy1 N1 64.64(7) 12_565 3_565 ?
O2 Dy1 N1 64.64(7) 3_565 3_565 ?
O2 Dy1 N1 136.86(7) 10_665 3_565 ?
O2 Dy1 N1 136.86(7) . 3_565 ?
O2 Dy1 N1 64.64(7) 11 . ?
O2 Dy1 N1 136.86(7) 2_665 . ?
O2 Dy1 N1 136.86(7) 12_565 . ?
O2 Dy1 N1 72.46(7) 3_565 . ?
O2 Dy1 N1 72.46(7) 10_665 . ?
O2 Dy1 N1 64.64(7) . . ?
N1 Dy1 N1 120.0 3_565 . ?
O2 Dy1 N1 136.86(7) 11 2_665 ?
O2 Dy1 N1 64.64(7) 2_665 2_665 ?
O2 Dy1 N1 72.46(7) 12_565 2_665 ?
O2 Dy1 N1 136.86(7) 3_565 2_665 ?
O2 Dy1 N1 64.64(7) 10_665 2_665 ?
O2 Dy1 N1 72.46(7) . 2_665 ?
N1 Dy1 N1 120.0 3_565 2_665 ?
N1 Dy1 N1 120.0 . 2_665 ?
O1 Co1 O1 180.000(1) . 13_666 ?
O1 Co1 O1 92.3(2) . 4_665 ?
O1 Co1 O1 87.7(2) 13_666 4_665 ?
O1 Co1 O1 87.7(2) . 16_556 ?
O1 Co1 O1 92.3(2) 13_666 16_556 ?
O1 Co1 O1 180.000(1) 4_665 16_556 ?
O1 Co1 O3 88.55(12) . . ?
O1 Co1 O3 91.45(12) 13_666 . ?
O1 Co1 O3 91.45(12) 4_665 . ?
O1 Co1 O3 88.55(12) 16_556 . ?
O1 Co1 O3 91.45(12) . 13_666 ?
O1 Co1 O3 88.55(12) 13_666 13_666 ?
O1 Co1 O3 88.55(12) 4_665 13_666 ?
O1 Co1 O3 91.45(12) 16_556 13_666 ?
O3 Co1 O3 180.000(1) . 13_666 ?
C1 O1 Co1 132.7(3) . . ?
C1 O2 Dy1 123.5(3) . . ?
Co1 O3 H3A 103.8 . . ?
C2 N1 C2 119.0(5) . 11 ?
C2 N1 Dy1 120.5(2) . . ?
C2 N1 Dy1 120.5(2) 11 . ?
O1 C1 O2 126.7(4) . . ?
O1 C1 C2 116.9(4) . . ?
O2 C1 C2 116.4(3) . . ?
N1 C2 C3 122.2(4) . . ?
N1 C2 C1 114.5(4) . . ?
C3 C2 C1 123.3(4) . . ?
C4 C3 C2 118.6(4) . . ?
C4 C3 H3 120.7 . . ?
C2 C3 H3 120.7 . . ?
C3 C4 C3 119.2(6) . 11 ?
C3 C4 H4 120.4 . . ?
C3 C4 H4 120.4 11 . ?

loop_
_geom_bond_atom_site_label_1
_geom_bond_atom_site_label_2
_geom_bond_distance
_geom_bond_site_symmetry_2
_geom_bond_publ_flag
Dy1 O2 2.427(3) 11 ?
Dy1 O2 2.427(3) 2_665 ?
Dy1 O2 2.427(3) 12_565 ?
Dy1 O2 2.427(3) 3_565 ?
Dy1 O2 2.427(3) 10_665 ?
Dy1 O2 2.427(3) . ?
Dy1 N1 2.476(4) 3_565 ?
Dy1 N1 2.476(4) . ?
Dy1 N1 2.476(4) 2_665 ?
Co1 O1 2.066(3) . ?
Co1 O1 2.066(3) 13_666 ?
Co1 O1 2.066(3) 4_665 ?
Co1 O1 2.066(3) 16_556 ?
Co1 O3 2.171(4) . ?
Co1 O3 2.171(4) 13_666 ?
O1 C1 1.243(5) . ?
O2 C1 1.271(5) . ?
O3 H3A 0.8430 . ?
N1 C2 1.335(5) . ?
N1 C2 1.335(5) 11 ?
C1 C2 1.501(6) . ?
C2 C3 1.382(6) . ?
C3 C4 1.381(6) . ?
C3 H3 0.9300 . ?
C4 C3 1.381(6) 11 ?
C4 H4 0.9300 . ?

loop_
_geom_torsion_atom_site_label_1
_geom_torsion_atom_site_label_2
_geom_torsion_atom_site_label_3
_geom_torsion_atom_site_label_4
_geom_torsion
_geom_torsion_site_symmetry_1
_geom_torsion_site_symmetry_2
_geom_torsion_site_symmetry_3
_geom_torsion_site_symmetry_4
_geom_torsion_publ_flag
O1 Co1 O1 C1 -21(98) 13_666 . . . ?
O1 Co1 O1 C1 -77.9(4) 4_665 . . . ?
O1 Co1 O1 C1 102.1(4) 16_556 . . . ?
O3 Co1 O1 C1 -169.3(4) . . . . ?
O3 Co1 O1 C1 10.7(4) 13_666 . . . ?
O2 Dy1 O2 C1 6.0(3) 11 . . . ?
O2 Dy1 O2 C1 162.4(3) 2_665 . . . ?
O2 Dy1 O2 C1 -130.9(3) 12_565 . . . ?
O2 Dy1 O2 C1 81.7(4) 3_565 . . . ?
O2 Dy1 O2 C1 -66.4(3) 10_665 . . . ?
N1 Dy1 O2 C1 113.6(3) 3_565 . . . ?
N1 Dy1 O2 C1 6.0(3) . . . . ?
N1 Dy1 O2 C1 -130.9(3) 2_665 . . . ?
O2 Dy1 N1 C2 177.3(2) 11 . . . ?
O2 Dy1 N1 C2 -37.7(2) 2_665 . . . ?
O2 Dy1 N1 C2 142.3(2) 12_565 . . . ?
O2 Dy1 N1 C2 -88.4(2) 3_565 . . . ?
O2 Dy1 N1 C2 91.6(2) 10_665 . . . ?
O2 Dy1 N1 C2 -2.7(2) . . . . ?
N1 Dy1 N1 C2 -133.9(2) 3_565 . . . ?
N1 Dy1 N1 C2 46.1(2) 2_665 . . . ?
O2 Dy1 N1 C2 -2.7(2) 11 . . 11 ?
O2 Dy1 N1 C2 142.3(2) 2_665 . . 11 ?
O2 Dy1 N1 C2 -37.7(2) 12_565 . . 11 ?
O2 Dy1 N1 C2 91.6(2) 3_565 . . 11 ?
O2 Dy1 N1 C2 -88.4(2) 10_665 . . 11 ?
O2 Dy1 N1 C2 177.3(2) . . . 11 ?
N1 Dy1 N1 C2 46.1(2) 3_565 . . 11 ?
N1 Dy1 N1 C2 -133.9(2) 2_665 . . 11 ?
Co1 O1 C1 O2 3.2(7) . . . . ?
Co1 O1 C1 C2 -176.8(3) . . . . ?
Dy1 O2 C1 O1 171.8(3) . . . . ?
Dy1 O2 C1 C2 -8.2(5) . . . . ?
C2 N1 C2 C3 -0.7(4) 11 . . . ?
Dy1 N1 C2 C3 179.3(4) . . . . ?
C2 N1 C2 C1 -180.0(4) 11 . . . ?
Dy1 N1 C2 C1 0.0(4) . . . . ?
O1 C1 C2 N1 -174.9(3) . . . . ?
O2 C1 C2 N1 5.1(5) . . . . ?
O1 C1 C2 C3 5.8(7) . . . . ?
O2 C1 C2 C3 -174.1(4) . . . . ?
N1 C2 C3 C4 1.4(7) . . . . ?
C1 C2 C3 C4 -179.4(4) . . . . ?
C2 C3 C4 C3 -0.7(3) . . . 11 ?
